data_4029820
loop_
_publ_author_name
'Arora, Kapildev K.'
'Pedireddi, V. R.'

_publ_section_title
;
 A rational study of crystal engineering of supramolecular assemblies of
 1,2,4,5-benzenetetracarboxylic acid.
;
_journal_issue 24
_journal_name_full 'The Journal of organic chemistry'
_journal_page_first 9177
_journal_page_last 9185
_journal_paper_doi 10.1021/jo034434z
_journal_volume 68
_journal_year 2003
_chemical_formula_moiety C10H6O8:C12H10N2
_chemical_formula_sum 'C22 H16 N2 O8'
_chemical_formula_weight 436.37
_chemical_name_systematic
; 
 ? 
;
_space_group_IT_number 2
_symmetry_cell_setting triclinic
_symmetry_space_group_name_Hall '-P 1'
_symmetry_space_group_name_H-M 'P -1'
_atom_sites_solution_hydrogens geom
_atom_sites_solution_primary direct
_atom_sites_solution_secondary difmap
_audit_creation_method SHELXL-97
_cell_angle_alpha 113.46(1)
_cell_angle_beta 95.26(1)
_cell_angle_gamma 92.35(1)
_cell_formula_units_Z 2
_cell_length_a 3.850(1)
_cell_length_b 11.162(3)
_cell_length_c 12.126(4)
_cell_measurement_temperature 293(2)
_cell_volume 474.3(2)
_computing_cell_refinement SMART
_computing_data_collection SMART
_computing_data_reduction SAINTPLUS
_computing_structure_refinement 'SHELXTL (Sheldrick, 1997)'
_computing_structure_solution 'SHELXTL (Sheldrick, 1990)'
_diffrn_ambient_temperature 293(2)
_diffrn_measured_fraction_theta_full 0.979
_diffrn_measured_fraction_theta_max 0.979
_diffrn_measurement_device_type 'Bruker APEX CCD Area detector'
_diffrn_radiation_monochromator graphite
_diffrn_radiation_source 'fine-focus sealed tube'
_diffrn_radiation_type MoK\a
_diffrn_radiation_wavelength 0.71073
_diffrn_reflns_av_R_equivalents 0.0827
_diffrn_reflns_av_sigmaI/netI 0.0631
_diffrn_reflns_limit_h_max 4
_diffrn_reflns_limit_h_min -4
_diffrn_reflns_limit_k_max 12
_diffrn_reflns_limit_k_min -12
_diffrn_reflns_limit_l_max 13
_diffrn_reflns_limit_l_min -13
_diffrn_reflns_number 3977
_diffrn_reflns_theta_full 23.46
_diffrn_reflns_theta_max 23.46
_diffrn_reflns_theta_min 1.84
_exptl_absorpt_coefficient_mu 0.119
_exptl_crystal_colour Colorless
_exptl_crystal_density_diffrn 1.528
_exptl_crystal_density_method 'not measured'
_exptl_crystal_description 'Rectangular block'
_exptl_crystal_F_000 226
_exptl_crystal_size_max 0.48
_exptl_crystal_size_mid 0.08
_exptl_crystal_size_min 0.02
_refine_diff_density_max 0.257
_refine_diff_density_min -0.289
_refine_diff_density_rms 0.071
_refine_ls_extinction_method none
_refine_ls_goodness_of_fit_ref 1.072
_refine_ls_hydrogen_treatment mixed
_refine_ls_matrix_type full
_refine_ls_number_parameters 177
_refine_ls_number_reflns 1377
_refine_ls_number_restraints 0
_refine_ls_restrained_S_all 1.072
_refine_ls_R_factor_all 0.0909
_refine_ls_R_factor_gt 0.0705
_refine_ls_shift/su_max 0.000
_refine_ls_shift/su_mean 0.000
_refine_ls_structure_factor_coef Fsqd
_refine_ls_weighting_details 'calc w=1/[\s^2^(Fo^2^)+(0.1115P)^2^+0.0000P] where P=(Fo^2^+2Fc^2^)/3'
_refine_ls_weighting_scheme calc
_refine_ls_wR_factor_gt 0.1693
_refine_ls_wR_factor_ref 0.1839
_reflns_number_gt 1050
_reflns_number_total 1377
_reflns_threshold_expression >2sigma(I)
_cod_data_source_file 6a.cif
_cod_data_source_block 6a
_cod_depositor_comments
;
The following automatic conversions were performed:

'_symmetry_cell_setting' value 'Triclinic' changed to 'triclinic'
according to
/usr/data/users/saulius/automatic-downloads/retrospective/ACS/lib/dictionaries/cif_core.dic
dictionary named 'cif_core.dic' version 2.4.2 from 2011-04-26.

Automatic conversion script
Id: cif_fix_values 2281 2013-09-26 08:29:07Z andrius 
;
_cod_original_sg_symbol_H-M P-1
_cod_database_code 4029820

loop_
_symmetry_equiv_pos_as_xyz
'x, y, z'
'-x, -y, -z'

loop_
_atom_site_label
_atom_site_type_symbol
_atom_site_fract_x
_atom_site_fract_y
_atom_site_fract_z
_atom_site_U_iso_or_equiv
_atom_site_adp_type
_atom_site_occupancy
_atom_site_symmetry_multiplicity
_atom_site_calc_flag
C1 C 0.7716(10) 0.4761(4) 0.8272(4) 0.0496(10) Uani 1 1 d
C2 C 0.9002(10) 0.5323(3) 0.7575(3) 0.0458(9) Uani 1 1 d
C3 C 0.8783(9) 0.4625(3) 0.6336(3) 0.0400(9) Uani 1 1 d
C4 C 0.7246(9) 0.3343(3) 0.5856(3) 0.0477(10) Uani 1 1 d
C5 C 0.6022(10) 0.2833(4) 0.6597(3) 0.0498(10) Uani 1 1 d
C6 C 1.0084(10) 0.5267(3) 0.5594(3) 0.0459(9) Uani 1 1 d
C11 C -0.1206(8) -0.0538(3) 0.8750(3) 0.0362(8) Uani 1 1 d
C12 C 0.0849(8) 0.0676(3) 0.9268(3) 0.0359(8) Uani 1 1 d
C13 C 0.1915(8) 0.1157(3) 1.0506(3) 0.0384(9) Uani 1 1 d
C14 C -0.2783(9) -0.1314(3) 0.7433(3) 0.0449(9) Uani 1 1 d
C15 C 0.2008(9) 0.1535(3) 0.8657(3) 0.0456(9) Uani 1 1 d
N1 N 0.6229(8) 0.3543(3) 0.7793(3) 0.0484(9) Uani 1 1 d
O141 O -0.1971(8) -0.0944(3) 0.6598(2) 0.0672(9) Uani 1 1 d
O142 O -0.4747(8) -0.2264(3) 0.7196(2) 0.0680(9) Uani 1 1 d
O151 O 0.1552(9) 0.1124(3) 0.7528(2) 0.0750(10) Uani 1 1 d
O152 O 0.3531(8) 0.2631(2) 0.9284(2) 0.0629(9) Uani 1 1 d
H1 H 0.763(9) 0.521(4) 0.911(4) 0.056(10) Uiso 1 1 d
H2 H 1.004(10) 0.616(4) 0.787(4) 0.060(11) Uiso 1 1 d
H4 H 0.710(10) 0.282(4) 0.498(4) 0.060(11) Uiso 1 1 d
H5 H 0.499(9) 0.202(4) 0.638(3) 0.052(10) Uiso 1 1 d
H6 H 1.114(10) 0.610(4) 0.598(3) 0.064(12) Uiso 1 1 d
H13 H 0.328(8) 0.192(3) 1.080(3) 0.038(9) Uiso 1 1 d
H141 H -0.060(14) -0.010(5) 0.682(4) 0.094(15) Uiso 1 1 d
H152 H 0.511(12) 0.313(4) 0.831(4) 0.096(16) Uiso 1 1 d

loop_
_atom_site_aniso_label
_atom_site_aniso_U_11
_atom_site_aniso_U_22
_atom_site_aniso_U_33
_atom_site_aniso_U_23
_atom_site_aniso_U_13
_atom_site_aniso_U_12
C1 0.066(2) 0.047(2) 0.034(2) 0.0147(18) 0.0082(18) 0.0038(18)
C2 0.063(2) 0.036(2) 0.034(2) 0.0120(17) 0.0013(17) -0.0010(17)
C3 0.0472(19) 0.0386(18) 0.033(2) 0.0151(15) -0.0008(15) -0.0036(14)
C4 0.055(2) 0.050(2) 0.035(2) 0.0147(18) 0.0009(17) -0.0064(17)
C5 0.063(2) 0.041(2) 0.044(2) 0.0168(18) 0.0070(19) -0.0061(18)
C6 0.059(2) 0.036(2) 0.0344(17) 0.0074(16) 0.0025(17) -0.0065(17)
C11 0.0429(18) 0.0345(17) 0.0274(18) 0.0084(14) 0.0057(14) 0.0024(14)
C12 0.0416(17) 0.0329(17) 0.0314(19) 0.0102(14) 0.0082(14) 0.0025(13)
C13 0.0469(19) 0.0300(17) 0.030(2) 0.0041(15) 0.0060(15) -0.0057(16)
C14 0.056(2) 0.042(2) 0.035(2) 0.0142(17) 0.0024(17) -0.0023(17)
C15 0.057(2) 0.0401(19) 0.035(2) 0.0100(16) 0.0086(17) 0.0002(16)
N1 0.0588(19) 0.0485(19) 0.0394(19) 0.0187(16) 0.0101(15) 0.0000(15)
O141 0.099(2) 0.0626(18) 0.0315(15) 0.0154(13) -0.0051(14) -0.0197(16)
O142 0.090(2) 0.0577(16) 0.0400(16) 0.0103(13) -0.0117(14) -0.0329(15)
O151 0.118(3) 0.0678(18) 0.0352(17) 0.0214(14) 0.0042(15) -0.0281(17)
O152 0.094(2) 0.0464(15) 0.0427(16) 0.0138(12) 0.0123(14) -0.0197(14)

loop_
_atom_type_symbol
_atom_type_description
_atom_type_scat_dispersion_real
_atom_type_scat_dispersion_imag
_atom_type_scat_source
C C 0.0033 0.0016 'International Tables Vol C Tables 4.2.6.8 and 6.1.1.4'
H H 0.0000 0.0000 'International Tables Vol C Tables 4.2.6.8 and 6.1.1.4'
N N 0.0061 0.0033 'International Tables Vol C Tables 4.2.6.8 and 6.1.1.4'
O O 0.0106 0.0060 'International Tables Vol C Tables 4.2.6.8 and 6.1.1.4'

loop_
_geom_angle_atom_site_label_1
_geom_angle_atom_site_label_2
_geom_angle_atom_site_label_3
_geom_angle
_geom_angle_site_symmetry_1
N1 C1 C2 121.4(4) .
N1 C1 H1 115(2) .
C2 C1 H1 123(2) .
C1 C2 C3 120.0(3) .
C1 C2 H2 124(2) .
C3 C2 H2 116(2) .
C2 C3 C4 117.6(3) .
C2 C3 C6 119.1(3) .
C4 C3 C6 123.4(3) .
C5 C4 C3 119.8(3) .
C5 C4 H4 121(2) .
C3 C4 H4 119(2) .
N1 C5 C4 121.1(4) .
N1 C5 H5 112(2) .
C4 C5 H5 127(2) .
C6 C6 C3 125.2(4) 2_766
C6 C6 H6 117(3) 2_766
C3 C6 H6 118(2) .
C13 C11 C12 117.9(3) 2_557
C13 C11 C14 113.0(3) 2_557
C12 C11 C14 129.2(3) .
C13 C12 C11 116.5(3) .
C13 C12 C15 115.2(3) .
C11 C12 C15 128.3(3) .
C11 C13 C12 125.6(3) 2_557
C11 C13 H13 120(2) 2_557
C12 C13 H13 114(2) .
O142 C14 O141 121.0(3) .
O142 C14 C11 118.9(3) .
O141 C14 C11 120.1(3) .
O152 C15 O151 120.8(3) .
O152 C15 C12 119.0(3) .
O151 C15 C12 120.1(3) .
C1 N1 C5 120.2(3) .
C1 N1 H152 122(3) .
C5 N1 H152 118(3) .
C14 O141 H141 120(3) .
C15 O151 H141 119.7(19) .

loop_
_geom_bond_atom_site_label_1
_geom_bond_atom_site_label_2
_geom_bond_distance
_geom_bond_site_symmetry_2
C1 N1 1.326(5) .
C1 C2 1.351(5) .
C1 H1 0.94(4) .
C2 C3 1.383(5) .
C2 H2 0.92(4) .
C3 C4 1.394(5) .
C3 C6 1.463(5) .
C4 C5 1.348(5) .
C4 H4 0.98(4) .
C5 N1 1.340(5) .
C5 H5 0.90(4) .
C6 C6 1.315(7) 2_766
C6 H6 0.92(4) .
C11 C13 1.376(5) 2_557
C11 C12 1.414(4) .
C11 C14 1.531(5) .
C12 C13 1.391(5) .
C12 C15 1.503(5) .
C13 C11 1.376(5) 2_557
C13 H13 0.91(3) .
C14 O142 1.196(4) .
C14 O141 1.294(4) .
C15 O152 1.240(4) .
C15 O151 1.250(4) .
N1 H152 1.03(5) .
O141 H141 0.99(5) .
O151 H141 1.46(6) .
